data_7005440
loop_
_publ_author_name
'Schmiege, Benjamin M.'
'Carney, Michael J.'
'Small, Brooke L.'
'Gerlach, Deidra L.'
'Halfen, Jason A.'

_publ_section_title
;
 Alternatives to pyridinediimine ligands: syntheses and structures of
 metal complexes supported by donor-modified alpha-diimine ligands.
;
_journal_issue 24
_journal_name_full 'Dalton transactions (Cambridge, England : 2003)'
_journal_page_first 2547
_journal_page_last 2562
_journal_paper_doi 10.1039/b702197f
_journal_year 2007
_chemical_formula_sum 'C36 H40 Cl2 Fe N2 O0.5 S'
_chemical_formula_weight 667.51
_chemical_name_common 050019
_space_group_IT_number 14
_symmetry_cell_setting monoclinic
_symmetry_space_group_name_Hall '-P 2ybc'
_symmetry_space_group_name_H-M 'P 1 21/c 1'
_atom_sites_solution_hydrogens geom
_atom_sites_solution_primary direct
_atom_sites_solution_secondary difmap
_cell_angle_alpha 90.00
_cell_angle_beta 92.91(2)
_cell_angle_gamma 90.00
_cell_formula_units_Z 4
_cell_length_a 11.8801(13)
_cell_length_b 17.027(2)
_cell_length_c 16.671(2)
_cell_measurement_reflns_used 25
_cell_measurement_temperature 173(2)
_cell_measurement_theta_max 20.90
_cell_measurement_theta_min 9.92
_cell_volume 3367.9(7)
_computing_structure_refinement 'SHELXL-97 (Sheldrick, 1997)'
_computing_structure_solution 'SHELXS-97 (Sheldrick, 1990)'
_diffrn_ambient_temperature 173(2)
_diffrn_measured_fraction_theta_full 1.000
_diffrn_measured_fraction_theta_max 1.000
_diffrn_measurement_device_type 'Bruker-Nonius MACH3S'
_diffrn_measurement_method 'omega 2-theta scans'
_diffrn_radiation_monochromator graphite
_diffrn_radiation_source 'fine-focus sealed tube'
_diffrn_radiation_type MoK\a
_diffrn_radiation_wavelength 0.71073
_diffrn_reflns_av_R_equivalents 0.0388
_diffrn_reflns_av_sigmaI/netI 0.0503
_diffrn_reflns_limit_h_max 13
_diffrn_reflns_limit_h_min 0
_diffrn_reflns_limit_k_max 20
_diffrn_reflns_limit_k_min 0
_diffrn_reflns_limit_l_max 19
_diffrn_reflns_limit_l_min -19
_diffrn_reflns_number 6026
_diffrn_reflns_theta_full 24.71
_diffrn_reflns_theta_max 24.71
_diffrn_reflns_theta_min 2.09
_diffrn_standards_interval_time 90
_diffrn_standards_number 2
_exptl_absorpt_coefficient_mu 0.697
_exptl_absorpt_correction_T_max 1.0000
_exptl_absorpt_correction_T_min 0.8197
_exptl_absorpt_correction_type psi-scan
_exptl_absorpt_process_details 'North et al. Acta Cryst. 1968, A24, 351'
_exptl_crystal_colour 'dark amber'
_exptl_crystal_density_diffrn 1.316
_exptl_crystal_density_method 'not measured'
_exptl_crystal_description block
_exptl_crystal_F_000 1400
_exptl_crystal_size_max 0.30
_exptl_crystal_size_mid 0.22
_exptl_crystal_size_min 0.20
_refine_diff_density_max 0.373
_refine_diff_density_min -0.324
_refine_diff_density_rms 0.059
_refine_ls_extinction_method none
_refine_ls_goodness_of_fit_ref 1.016
_refine_ls_hydrogen_treatment constr
_refine_ls_matrix_type full
_refine_ls_number_parameters 412
_refine_ls_number_reflns 5731
_refine_ls_number_restraints 0
_refine_ls_restrained_S_all 1.016
_refine_ls_R_factor_all 0.0699
_refine_ls_R_factor_gt 0.0438
_refine_ls_shift/su_max 0.004
_refine_ls_shift/su_mean 0.000
_refine_ls_structure_factor_coef Fsqd
_refine_ls_weighting_details 'calc w=1/[\s^2^(Fo^2^)+(0.0501P)^2^+1.1797P] where P=(Fo^2^+2Fc^2^)/3'
_refine_ls_weighting_scheme calc
_refine_ls_wR_factor_gt 0.0957
_refine_ls_wR_factor_ref 0.1068
_reflns_number_gt 4239
_reflns_number_total 5731
_reflns_threshold_expression >2sigma(I)
_cod_data_source_file b702197f.txt
_cod_data_source_block (3j)FeCl2_0.5THF
_cod_depositor_comments
;
The following automatic conversions were performed:
'_symmetry_cell_setting' value 'Monoclinic' changed to 'monoclinic'
according to '/home/saulius/struct/CIF-dictionaries/cif_core.dic'
dictionary named 'cif_core.dic' version 2.4.1 from 2010-06-29.

Automatic conversion script
Id: cif_fix_enum 1527 2010-12-29 10:47:43Z saulius 
;
_cod_original_sg_symbol_H-M P2(1)/c
_cod_original_formula_sum 'C36 H40 Cl2 Fe N2 O0.50 S'
_cod_database_code 7005440

loop_
_symmetry_equiv_pos_as_xyz
'x, y, z'
'-x, y+1/2, -z+1/2'
'-x, -y, -z'
'x, -y-1/2, z-1/2'

loop_
_atom_site_label
_atom_site_type_symbol
_atom_site_fract_x
_atom_site_fract_y
_atom_site_fract_z
_atom_site_U_iso_or_equiv
_atom_site_adp_type
_atom_site_occupancy
_atom_site_symmetry_multiplicity
_atom_site_calc_flag
_atom_site_refinement_flags
_atom_site_disorder_assembly
_atom_site_disorder_group
Fe1 Fe 0.29987(4) 0.21299(3) 0.28810(3) 0.02640(13) Uani 1 1 d . . .
S1 S 0.19965(7) 0.32969(5) 0.36922(5) 0.0297(2) Uani 1 1 d . . .
Cl1 Cl 0.20361(8) 0.24163(6) 0.17089(5) 0.0447(2) Uani 1 1 d . . .
Cl2 Cl 0.48197(7) 0.25994(5) 0.30403(5) 0.0391(2) Uani 1 1 d . . .
N1 N 0.3117(2) 0.08687(15) 0.27443(14) 0.0255(6) Uani 1 1 d . . .
N2 N 0.3032(2) 0.17340(15) 0.40976(14) 0.0234(6) Uani 1 1 d . . .
C1 C 0.3563(2) -0.02897(18) 0.36683(18) 0.0248(7) Uani 1 1 d . . .
C2 C 0.3768(3) -0.09783(18) 0.3271(2) 0.0311(7) Uani 1 1 d . . .
H2A H 0.3740 -0.0997 0.2701 0.037 Uiso 1 1 calc R . .
C3 C 0.4022(3) -0.16542(19) 0.3729(2) 0.0368(8) Uani 1 1 d . . .
H3A H 0.4177 -0.2129 0.3456 0.044 Uiso 1 1 calc R . .
C4 C 0.4056(3) -0.16584(19) 0.4556(2) 0.0335(8) Uani 1 1 d . . .
H4A H 0.4219 -0.2131 0.4841 0.040 Uiso 1 1 calc R . .
C5 C 0.3850(2) -0.09582(19) 0.49800(19) 0.0292(7) Uani 1 1 d . . .
C6 C 0.3852(3) -0.0859(2) 0.5829(2) 0.0346(8) Uani 1 1 d . . .
H6A H 0.4008 -0.1295 0.6173 0.042 Uiso 1 1 calc R . .
C7 C 0.3630(3) -0.0142(2) 0.61524(19) 0.0352(8) Uani 1 1 d . . .
H7A H 0.3628 -0.0098 0.6720 0.042 Uiso 1 1 calc R . .
C8 C 0.3405(3) 0.0535(2) 0.56863(18) 0.0303(7) Uani 1 1 d . . .
H8A H 0.3249 0.1025 0.5931 0.036 Uiso 1 1 calc R . .
C9 C 0.3419(2) 0.04631(18) 0.48588(18) 0.0244(7) Uani 1 1 d . . .
C10 C 0.3620(2) -0.02859(18) 0.45234(18) 0.0252(7) Uani 1 1 d . . .
C11 C 0.3315(2) 0.05197(18) 0.34253(17) 0.0237(7) Uani 1 1 d . . .
C12 C 0.3243(2) 0.10010(18) 0.41757(17) 0.0220(6) Uani 1 1 d . . .
C13 C 0.2912(3) 0.22264(17) 0.48055(17) 0.0261(7) Uani 1 1 d . . .
H13A H 0.3547 0.2124 0.5200 0.031 Uiso 1 1 calc R . .
H13B H 0.2203 0.2091 0.5060 0.031 Uiso 1 1 calc R . .
C14 C 0.2899(3) 0.30922(18) 0.45782(19) 0.0294(7) Uani 1 1 d . . .
H14A H 0.3677 0.3262 0.4479 0.035 Uiso 1 1 calc R . .
H14B H 0.2636 0.3403 0.5034 0.035 Uiso 1 1 calc R . .
C15 C 0.0652(2) 0.29359(19) 0.39573(18) 0.0290(7) Uani 1 1 d . . .
C16 C -0.0080(3) 0.2670(2) 0.33337(19) 0.0344(8) Uani 1 1 d . . .
H16A H 0.0169 0.2646 0.2801 0.041 Uiso 1 1 calc R . .
C17 C -0.1168(3) 0.2441(2) 0.3488(2) 0.0390(9) Uani 1 1 d . . .
C18 C -0.1494(3) 0.2449(2) 0.4278(2) 0.0378(8) Uani 1 1 d . . .
H18A H -0.2231 0.2280 0.4391 0.045 Uiso 1 1 calc R . .
C19 C -0.0769(3) 0.2698(2) 0.49007(19) 0.0342(8) Uani 1 1 d . . .
C20 C 0.0304(3) 0.2956(2) 0.47383(18) 0.0320(8) Uani 1 1 d . . .
H20A H 0.0799 0.3145 0.5161 0.038 Uiso 1 1 calc R . .
C21 C -0.1988(3) 0.2188(3) 0.2817(2) 0.0625(13) Uani 1 1 d . . .
H21A H -0.1777 0.2429 0.2313 0.094 Uiso 1 1 calc R . .
H21B H -0.2750 0.2356 0.2938 0.094 Uiso 1 1 calc R . .
H21C H -0.1970 0.1615 0.2765 0.094 Uiso 1 1 calc R . .
C22 C -0.1145(3) 0.2686(3) 0.5757(2) 0.0490(10) Uani 1 1 d . . .
H22A H -0.1685 0.2257 0.5818 0.074 Uiso 1 1 calc R . .
H22B H -0.1504 0.3187 0.5878 0.074 Uiso 1 1 calc R . .
H22C H -0.0489 0.2604 0.6128 0.074 Uiso 1 1 calc R . .
C23 C 0.2985(3) 0.03953(19) 0.20190(18) 0.0301(7) Uani 1 1 d . . .
C24 C 0.3903(3) 0.02699(19) 0.15412(18) 0.0345(8) Uani 1 1 d . . .
C25 C 0.3709(4) -0.0178(2) 0.0853(2) 0.0561(12) Uani 1 1 d . . .
H25A H 0.4315 -0.0277 0.0516 0.067 Uiso 1 1 calc R . .
C26 C 0.2663(4) -0.0485(3) 0.0644(2) 0.0720(15) Uani 1 1 d . . .
H26A H 0.2555 -0.0789 0.0169 0.086 Uiso 1 1 calc R . .
C27 C 0.1774(4) -0.0352(3) 0.1121(3) 0.0637(13) Uani 1 1 d . . .
H27A H 0.1056 -0.0567 0.0973 0.076 Uiso 1 1 calc R . .
C28 C 0.1908(3) 0.0093(2) 0.1817(2) 0.0431(9) Uani 1 1 d . . .
C29 C 0.0910(3) 0.0236(2) 0.2332(3) 0.0584(12) Uani 1 1 d . . .
H29A H 0.1136 0.0630 0.2755 0.070 Uiso 1 1 calc R . .
C30 C -0.0090(5) 0.0551(4) 0.1849(5) 0.126(3) Uani 1 1 d . . .
H30A H 0.0124 0.1034 0.1575 0.190 Uiso 1 1 calc R . .
H30B H -0.0699 0.0666 0.2206 0.190 Uiso 1 1 calc R . .
H30C H -0.0348 0.0160 0.1449 0.190 Uiso 1 1 calc R . .
C31 C 0.0554(4) -0.0511(3) 0.2743(3) 0.0807(15) Uani 1 1 d . . .
H31A H 0.1183 -0.0710 0.3087 0.121 Uiso 1 1 calc R . .
H31B H 0.0337 -0.0906 0.2336 0.121 Uiso 1 1 calc R . .
H31C H -0.0089 -0.0400 0.3070 0.121 Uiso 1 1 calc R . .
C32 C 0.5061(3) 0.06037(19) 0.17303(19) 0.0346(8) Uani 1 1 d . . .
H32A H 0.5092 0.0789 0.2300 0.041 Uiso 1 1 calc R . .
C33 C 0.5999(3) -0.0002(2) 0.1649(2) 0.0491(10) Uani 1 1 d . . .
H33A H 0.5843 -0.0464 0.1975 0.074 Uiso 1 1 calc R . .
H33B H 0.6722 0.0229 0.1834 0.074 Uiso 1 1 calc R . .
H33C H 0.6033 -0.0157 0.1084 0.074 Uiso 1 1 calc R . .
C34 C 0.5261(3) 0.1312(2) 0.1196(2) 0.0437(9) Uani 1 1 d . . .
H34A H 0.4679 0.1709 0.1277 0.066 Uiso 1 1 calc R . .
H34B H 0.5225 0.1147 0.0632 0.066 Uiso 1 1 calc R . .
H34C H 0.6005 0.1536 0.1336 0.066 Uiso 1 1 calc R . .
O1S O 0.1046(4) 0.0216(3) 0.4431(3) 0.0496(14) Uani 0.50 1 d P . .
C1S C 0.0313(12) 0.0815(8) 0.4677(10) 0.081(4) Uani 0.50 1 d P . .
H1SA H 0.0113 0.1170 0.4221 0.097 Uiso 0.50 1 calc PR . .
H1SB H 0.0685 0.1129 0.5114 0.097 Uiso 0.50 1 calc PR . .
C2S C 0.087(2) -0.0419(19) 0.4958(17) 0.065(7) Uani 0.50 1 d P . .
H2SA H 0.1242 -0.0319 0.5493 0.078 Uiso 0.50 1 calc PR . .
H2SB H 0.1172 -0.0913 0.4740 0.078 Uiso 0.50 1 calc PR . .
C4S C -0.0413(11) -0.0468(7) 0.5012(8) 0.060(3) Uani 0.50 1 d P . .
H4SA H -0.0633 -0.0693 0.5529 0.072 Uiso 0.50 1 calc PR . .
H4SB H -0.0777 -0.0766 0.4560 0.072 Uiso 0.50 1 calc PR . .
C3S C -0.067(3) 0.0451(16) 0.495(2) 0.090(9) Uani 0.50 1 d P . .
H3SA H -0.1320 0.0549 0.4567 0.108 Uiso 0.50 1 calc PR . .
H3SB H -0.0850 0.0662 0.5481 0.108 Uiso 0.50 1 calc PR . .

loop_
_atom_site_aniso_label
_atom_site_aniso_U_11
_atom_site_aniso_U_22
_atom_site_aniso_U_33
_atom_site_aniso_U_23
_atom_site_aniso_U_13
_atom_site_aniso_U_12
Fe1 0.0349(3) 0.0260(2) 0.0185(2) 0.00268(19) 0.00320(18) 0.0003(2)
S1 0.0304(4) 0.0309(5) 0.0284(4) 0.0044(3) 0.0066(3) 0.0011(3)
Cl1 0.0547(6) 0.0582(6) 0.0208(4) 0.0090(4) -0.0009(4) 0.0081(5)
Cl2 0.0330(4) 0.0428(5) 0.0423(5) 0.0043(4) 0.0108(4) -0.0045(4)
N1 0.0304(14) 0.0253(14) 0.0212(14) -0.0014(11) 0.0061(11) -0.0011(11)
N2 0.0243(13) 0.0261(14) 0.0203(13) -0.0022(11) 0.0049(10) 0.0017(11)
C1 0.0237(16) 0.0263(17) 0.0248(16) -0.0003(13) 0.0060(13) 0.0014(13)
C2 0.0357(19) 0.0282(18) 0.0298(18) -0.0025(15) 0.0056(14) -0.0005(15)
C3 0.041(2) 0.0253(19) 0.045(2) 0.0001(16) 0.0073(16) -0.0009(15)
C4 0.0297(17) 0.0266(19) 0.045(2) 0.0109(16) 0.0059(15) 0.0044(14)
C5 0.0209(16) 0.0335(19) 0.0335(18) 0.0116(15) 0.0050(13) 0.0002(14)
C6 0.0284(18) 0.041(2) 0.0346(19) 0.0171(16) -0.0001(14) -0.0007(15)
C7 0.0303(18) 0.054(2) 0.0214(17) 0.0093(16) 0.0049(14) 0.0006(16)
C8 0.0256(17) 0.043(2) 0.0224(16) 0.0025(15) 0.0051(13) 0.0008(15)
C9 0.0225(16) 0.0282(17) 0.0227(16) 0.0027(13) 0.0047(12) 0.0012(13)
C10 0.0198(15) 0.0304(18) 0.0257(16) 0.0031(14) 0.0043(12) -0.0013(13)
C11 0.0239(16) 0.0254(16) 0.0224(16) -0.0001(13) 0.0082(12) -0.0020(13)
C12 0.0230(15) 0.0248(17) 0.0186(15) 0.0017(13) 0.0052(12) -0.0012(13)
C13 0.0295(16) 0.0313(18) 0.0177(15) -0.0044(13) 0.0024(12) -0.0006(14)
C14 0.0304(17) 0.0301(18) 0.0278(17) -0.0056(14) 0.0025(14) -0.0013(14)
C15 0.0228(16) 0.0355(19) 0.0291(17) 0.0070(15) 0.0045(13) 0.0067(14)
C16 0.0328(18) 0.049(2) 0.0214(17) 0.0059(15) 0.0048(14) 0.0063(16)
C17 0.0295(18) 0.061(2) 0.0264(18) -0.0002(17) 0.0023(14) 0.0014(17)
C18 0.0319(18) 0.052(2) 0.0296(19) 0.0045(17) 0.0067(15) -0.0034(17)
C19 0.0305(18) 0.046(2) 0.0274(18) 0.0007(15) 0.0087(14) 0.0053(15)
C20 0.0316(18) 0.043(2) 0.0218(16) 0.0007(15) 0.0014(13) 0.0057(16)
C21 0.034(2) 0.124(4) 0.030(2) -0.009(2) 0.0012(16) -0.012(2)
C22 0.045(2) 0.077(3) 0.0265(19) -0.0061(19) 0.0131(16) -0.012(2)
C23 0.044(2) 0.0264(17) 0.0200(16) -0.0001(13) 0.0005(14) -0.0033(15)
C24 0.054(2) 0.0304(19) 0.0198(16) -0.0020(14) 0.0078(15) -0.0058(16)
C25 0.077(3) 0.060(3) 0.034(2) -0.021(2) 0.024(2) -0.026(2)
C26 0.094(4) 0.085(3) 0.038(2) -0.031(2) 0.013(2) -0.041(3)
C27 0.066(3) 0.072(3) 0.053(3) -0.020(2) -0.002(2) -0.030(2)
C28 0.046(2) 0.042(2) 0.041(2) -0.0077(17) 0.0023(17) -0.0100(18)
C29 0.041(2) 0.054(3) 0.081(3) -0.027(2) 0.006(2) -0.011(2)
C30 0.064(4) 0.121(5) 0.195(8) 0.065(5) 0.017(4) 0.020(4)
C31 0.069(3) 0.103(4) 0.073(3) 0.003(3) 0.029(3) -0.003(3)
C32 0.050(2) 0.0335(19) 0.0214(17) -0.0063(14) 0.0098(15) -0.0019(16)
C33 0.062(3) 0.048(2) 0.039(2) -0.0017(18) 0.0135(19) 0.014(2)
C34 0.052(2) 0.034(2) 0.046(2) -0.0030(17) 0.0119(18) -0.0053(17)
O1S 0.029(3) 0.052(3) 0.069(4) 0.011(3) 0.015(3) 0.002(2)
C1S 0.056(7) 0.066(9) 0.125(13) 0.009(7) 0.043(8) 0.007(7)
C2S 0.029(8) 0.064(11) 0.100(12) 0.027(9) -0.010(10) -0.025(7)
C4S 0.048(7) 0.066(9) 0.067(8) 0.003(6) 0.016(5) -0.016(6)
C3S 0.059(15) 0.046(11) 0.168(18) 0.046(10) 0.050(10) 0.020(10)

loop_
_atom_type_symbol
_atom_type_description
_atom_type_scat_dispersion_real
_atom_type_scat_dispersion_imag
_atom_type_scat_source
C C 0.0033 0.0016 'International Tables Vol C Tables 4.2.6.8 and 6.1.1.4'
H H 0.0000 0.0000 'International Tables Vol C Tables 4.2.6.8 and 6.1.1.4'
N N 0.0061 0.0033 'International Tables Vol C Tables 4.2.6.8 and 6.1.1.4'
S S 0.1246 0.1234 'International Tables Vol C Tables 4.2.6.8 and 6.1.1.4'
Cl Cl 0.1484 0.1585 'International Tables Vol C Tables 4.2.6.8 and 6.1.1.4'
Fe Fe 0.3463 0.8444 'International Tables Vol C Tables 4.2.6.8 and 6.1.1.4'
O O 0.0106 0.0060 'International Tables Vol C Tables 4.2.6.8 and 6.1.1.4'

loop_
_geom_angle_atom_site_label_1
_geom_angle_atom_site_label_2
_geom_angle_atom_site_label_3
_geom_angle
_geom_angle_site_symmetry_1
_geom_angle_site_symmetry_3
_geom_angle_publ_flag
N2 Fe1 N1 77.81(9) . . ?
N2 Fe1 Cl1 150.56(7) . . ?
N1 Fe1 Cl1 98.92(7) . . ?
N2 Fe1 Cl2 91.60(7) . . ?
N1 Fe1 Cl2 106.88(7) . . ?
Cl1 Fe1 Cl2 116.96(4) . . ?
N2 Fe1 S1 75.24(7) . . ?
N1 Fe1 S1 144.24(7) . . ?
Cl1 Fe1 S1 93.28(3) . . ?
Cl2 Fe1 S1 96.97(3) . . ?
C15 S1 C14 103.37(15) . . ?
C15 S1 Fe1 106.96(11) . . ?
C14 S1 Fe1 90.51(10) . . ?
C11 N1 C23 118.8(3) . . ?
C11 N1 Fe1 111.9(2) . . ?
C23 N1 Fe1 129.22(19) . . ?
C12 N2 C13 120.3(3) . . ?
C12 N2 Fe1 113.51(19) . . ?
C13 N2 Fe1 126.04(19) . . ?
C2 C1 C10 119.1(3) . . ?
C2 C1 C11 135.1(3) . . ?
C10 C1 C11 105.8(3) . . ?
C1 C2 C3 118.4(3) . . ?
C4 C3 C2 122.8(3) . . ?
C3 C4 C5 120.0(3) . . ?
C10 C5 C4 117.0(3) . . ?
C10 C5 C6 115.8(3) . . ?
C4 C5 C6 127.2(3) . . ?
C7 C6 C5 120.4(3) . . ?
C6 C7 C8 123.3(3) . . ?
C9 C8 C7 117.7(3) . . ?
C8 C9 C10 118.9(3) . . ?
C8 C9 C12 135.1(3) . . ?
C10 C9 C12 106.0(3) . . ?
C5 C10 C9 123.7(3) . . ?
C5 C10 C1 122.8(3) . . ?
C9 C10 C1 113.5(3) . . ?
N1 C11 C1 134.6(3) . . ?
N1 C11 C12 117.7(3) . . ?
C1 C11 C12 107.6(2) . . ?
N2 C12 C9 135.0(3) . . ?
N2 C12 C11 117.9(3) . . ?
C9 C12 C11 107.1(3) . . ?
N2 C13 C14 110.8(2) . . ?
C13 C14 S1 112.8(2) . . ?
C20 C15 C16 120.2(3) . . ?
C20 C15 S1 122.5(3) . . ?
C16 C15 S1 117.2(2) . . ?
C17 C16 C15 120.3(3) . . ?
C16 C17 C18 118.7(3) . . ?
C16 C17 C21 121.1(3) . . ?
C18 C17 C21 120.3(3) . . ?
C19 C18 C17 121.5(3) . . ?
C18 C19 C20 119.6(3) . . ?
C18 C19 C22 120.1(3) . . ?
C20 C19 C22 120.3(3) . . ?
C15 C20 C19 119.7(3) . . ?
C24 C23 C28 122.3(3) . . ?
C24 C23 N1 120.2(3) . . ?
C28 C23 N1 117.4(3) . . ?
C25 C24 C23 116.9(3) . . ?
C25 C24 C32 119.5(3) . . ?
C23 C24 C32 123.6(3) . . ?
C26 C25 C24 121.9(4) . . ?
C27 C26 C25 120.2(4) . . ?
C26 C27 C28 121.0(4) . . ?
C27 C28 C23 117.7(3) . . ?
C27 C28 C29 120.0(3) . . ?
C23 C28 C29 122.3(3) . . ?
C30 C29 C31 108.2(4) . . ?
C30 C29 C28 111.9(4) . . ?
C31 C29 C28 111.4(4) . . ?
C24 C32 C34 110.1(3) . . ?
C24 C32 C33 112.9(3) . . ?
C34 C32 C33 110.2(3) . . ?
C4S O1S C1S 33.6(6) 3_556 . ?
C4S O1S C2S 72.5(16) 3_556 . ?
C1S O1S C2S 105.0(16) . . ?
C4S O1S C3S 65.5(14) 3_556 3_556 ?
C1S O1S C3S 97.3(14) . 3_556 ?
C2S O1S C3S 8(2) . 3_556 ?
O1S C1S C3S 107.9(15) . . ?
O1S C2S C4S 104.8(18) . . ?
C2S C4S C3S 97.5(18) . . ?
C1S C3S C4S 107(2) . . ?

loop_
_geom_bond_atom_site_label_1
_geom_bond_atom_site_label_2
_geom_bond_distance
_geom_bond_site_symmetry_2
_geom_bond_publ_flag
Fe1 N2 2.136(2) . ?
Fe1 N1 2.165(3) . ?
Fe1 Cl1 2.2665(10) . ?
Fe1 Cl2 2.3089(10) . ?
Fe1 S1 2.7126(10) . ?
S1 C15 1.787(3) . ?
S1 C14 1.814(3) . ?
N1 C11 1.292(4) . ?
N1 C23 1.455(4) . ?
N2 C12 1.278(4) . ?
N2 C13 1.460(4) . ?
C1 C2 1.374(4) . ?
C1 C10 1.424(4) . ?
C1 C11 1.462(4) . ?
C2 C3 1.405(5) . ?
C3 C4 1.378(5) . ?
C4 C5 1.414(5) . ?
C5 C10 1.394(4) . ?
C5 C6 1.426(5) . ?
C6 C7 1.366(5) . ?
C7 C8 1.409(5) . ?
C8 C9 1.386(4) . ?
C9 C10 1.418(4) . ?
C9 C12 1.468(4) . ?
C11 C12 1.502(4) . ?
C13 C14 1.522(4) . ?
C15 C20 1.386(4) . ?
C15 C16 1.397(4) . ?
C16 C17 1.387(5) . ?
C17 C18 1.391(5) . ?
C17 C21 1.508(5) . ?
C18 C19 1.381(5) . ?
C19 C20 1.388(4) . ?
C19 C22 1.517(4) . ?
C23 C24 1.400(5) . ?
C23 C28 1.403(5) . ?
C24 C25 1.388(5) . ?
C24 C32 1.507(5) . ?
C25 C26 1.376(6) . ?
C26 C27 1.372(6) . ?
C27 C28 1.387(5) . ?
C28 C29 1.519(5) . ?
C29 C30 1.501(7) . ?
C29 C31 1.514(6) . ?
C32 C34 1.525(5) . ?
C32 C33 1.528(5) . ?
O1S C4S 1.297(13) 3_556 ?
O1S C1S 1.415(14) . ?
O1S C2S 1.42(3) . ?
O1S C3S 1.61(3) 3_556 ?
C1S C3S 1.42(3) . ?
C2S C4S 1.53(3) . ?
C4S C3S 1.60(3) . ?

loop_
_geom_torsion_atom_site_label_1
_geom_torsion_atom_site_label_2
_geom_torsion_atom_site_label_3
_geom_torsion_atom_site_label_4
_geom_torsion
_geom_torsion_site_symmetry_1
_geom_torsion_site_symmetry_2
_geom_torsion_site_symmetry_3
_geom_torsion_site_symmetry_4
_geom_torsion_publ_flag
N2 Fe1 S1 C15 -71.39(13) . . . . ?
N1 Fe1 S1 C15 -29.10(17) . . . . ?
Cl1 Fe1 S1 C15 81.11(11) . . . . ?
Cl2 Fe1 S1 C15 -161.21(11) . . . . ?
N2 Fe1 S1 C14 32.76(12) . . . . ?
N1 Fe1 S1 C14 75.05(16) . . . . ?
Cl1 Fe1 S1 C14 -174.74(11) . . . . ?
Cl2 Fe1 S1 C14 -57.06(11) . . . . ?
N2 Fe1 N1 C11 -9.5(2) . . . . ?
Cl1 Fe1 N1 C11 -159.77(19) . . . . ?
Cl2 Fe1 N1 C11 78.4(2) . . . . ?
S1 Fe1 N1 C11 -51.3(3) . . . . ?
N2 Fe1 N1 C23 169.2(3) . . . . ?
Cl1 Fe1 N1 C23 19.0(3) . . . . ?
Cl2 Fe1 N1 C23 -102.8(2) . . . . ?
S1 Fe1 N1 C23 127.5(2) . . . . ?
N1 Fe1 N2 C12 8.3(2) . . . . ?
Cl1 Fe1 N2 C12 94.9(2) . . . . ?
Cl2 Fe1 N2 C12 -98.6(2) . . . . ?
S1 Fe1 N2 C12 164.6(2) . . . . ?
N1 Fe1 N2 C13 -175.9(2) . . . . ?
Cl1 Fe1 N2 C13 -89.3(3) . . . . ?
Cl2 Fe1 N2 C13 77.2(2) . . . . ?
S1 Fe1 N2 C13 -19.6(2) . . . . ?
C10 C1 C2 C3 0.3(5) . . . . ?
C11 C1 C2 C3 177.6(3) . . . . ?
C1 C2 C3 C4 1.0(5) . . . . ?
C2 C3 C4 C5 -1.1(5) . . . . ?
C3 C4 C5 C10 -0.2(5) . . . . ?
C3 C4 C5 C6 -180.0(3) . . . . ?
C10 C5 C6 C7 0.5(4) . . . . ?
C4 C5 C6 C7 -179.7(3) . . . . ?
C5 C6 C7 C8 -0.9(5) . . . . ?
C6 C7 C8 C9 -0.4(5) . . . . ?
C7 C8 C9 C10 2.0(4) . . . . ?
C7 C8 C9 C12 -179.6(3) . . . . ?
C4 C5 C10 C9 -178.6(3) . . . . ?
C6 C5 C10 C9 1.2(4) . . . . ?
C4 C5 C10 C1 1.6(4) . . . . ?
C6 C5 C10 C1 -178.6(3) . . . . ?
C8 C9 C10 C5 -2.5(5) . . . . ?
C12 C9 C10 C5 178.7(3) . . . . ?
C8 C9 C10 C1 177.3(3) . . . . ?
C12 C9 C10 C1 -1.5(3) . . . . ?
C2 C1 C10 C5 -1.6(5) . . . . ?
C11 C1 C10 C5 -179.7(3) . . . . ?
C2 C1 C10 C9 178.5(3) . . . . ?
C11 C1 C10 C9 0.5(3) . . . . ?
C23 N1 C11 C1 7.3(5) . . . . ?
Fe1 N1 C11 C1 -173.8(3) . . . . ?
C23 N1 C11 C12 -169.3(3) . . . . ?
Fe1 N1 C11 C12 9.6(3) . . . . ?
C2 C1 C11 N1 6.3(6) . . . . ?
C10 C1 C11 N1 -176.2(3) . . . . ?
C2 C1 C11 C12 -176.9(3) . . . . ?
C10 C1 C11 C12 0.7(3) . . . . ?
C13 N2 C12 C9 -0.2(5) . . . . ?
Fe1 N2 C12 C9 175.9(3) . . . . ?
C13 N2 C12 C11 177.8(2) . . . . ?
Fe1 N2 C12 C11 -6.1(3) . . . . ?
C8 C9 C12 N2 1.4(6) . . . . ?
C10 C9 C12 N2 180.0(3) . . . . ?
C8 C9 C12 C11 -176.7(3) . . . . ?
C10 C9 C12 C11 1.8(3) . . . . ?
N1 C11 C12 N2 -2.6(4) . . . . ?
C1 C11 C12 N2 179.9(3) . . . . ?
N1 C11 C12 C9 175.9(3) . . . . ?
C1 C11 C12 C9 -1.6(3) . . . . ?
C12 N2 C13 C14 168.7(3) . . . . ?
Fe1 N2 C13 C14 -6.9(3) . . . . ?
N2 C13 C14 S1 45.2(3) . . . . ?
C15 S1 C14 C13 57.2(2) . . . . ?
Fe1 S1 C14 C13 -50.4(2) . . . . ?
C14 S1 C15 C20 32.6(3) . . . . ?
Fe1 S1 C15 C20 127.3(3) . . . . ?
C14 S1 C15 C16 -151.2(3) . . . . ?
Fe1 S1 C15 C16 -56.5(3) . . . . ?
C20 C15 C16 C17 1.5(5) . . . . ?
S1 C15 C16 C17 -174.9(3) . . . . ?
C15 C16 C17 C18 -2.8(5) . . . . ?
C15 C16 C17 C21 177.1(4) . . . . ?
C16 C17 C18 C19 1.6(6) . . . . ?
C21 C17 C18 C19 -178.2(4) . . . . ?
C17 C18 C19 C20 0.8(6) . . . . ?
C17 C18 C19 C22 -178.8(4) . . . . ?
C16 C15 C20 C19 1.0(5) . . . . ?
S1 C15 C20 C19 177.2(3) . . . . ?
C18 C19 C20 C15 -2.2(5) . . . . ?
C22 C19 C20 C15 177.5(3) . . . . ?
C11 N1 C23 C24 -95.6(4) . . . . ?
Fe1 N1 C23 C24 85.7(3) . . . . ?
C11 N1 C23 C28 85.8(4) . . . . ?
Fe1 N1 C23 C28 -92.9(3) . . . . ?
C28 C23 C24 C25 -0.6(5) . . . . ?
N1 C23 C24 C25 -179.1(3) . . . . ?
C28 C23 C24 C32 178.4(3) . . . . ?
N1 C23 C24 C32 -0.1(5) . . . . ?
C23 C24 C25 C26 0.3(6) . . . . ?
C32 C24 C25 C26 -178.8(4) . . . . ?
C24 C25 C26 C27 -0.1(7) . . . . ?
C25 C26 C27 C28 0.2(8) . . . . ?
C26 C27 C28 C23 -0.6(7) . . . . ?
C26 C27 C28 C29 179.6(4) . . . . ?
C24 C23 C28 C27 0.8(6) . . . . ?
N1 C23 C28 C27 179.3(3) . . . . ?
C24 C23 C28 C29 -179.4(3) . . . . ?
N1 C23 C28 C29 -0.9(5) . . . . ?
C27 C28 C29 C30 -52.0(6) . . . . ?
C23 C28 C29 C30 128.2(5) . . . . ?
C27 C28 C29 C31 69.2(5) . . . . ?
C23 C28 C29 C31 -110.6(4) . . . . ?
C25 C24 C32 C34 76.4(4) . . . . ?
C23 C24 C32 C34 -102.6(4) . . . . ?
C25 C24 C32 C33 -47.2(4) . . . . ?
C23 C24 C32 C33 133.8(3) . . . . ?
C4S O1S C1S C3S -48.9(18) 3_556 . . . ?
C2S O1S C1S C3S -33.9(16) . . . . ?
C3S O1S C1S C3S -31(2) 3_556 . . . ?
C4S O1S C2S C4S 52.5(18) 3_556 . . . ?
C1S O1S C2S C4S 43.9(18) . . . . ?
C3S O1S C2S C4S 21(12) 3_556 . . . ?
O1S C2S C4S C3S -35(3) . . . . ?
O1S C1S C3S C4S 10(2) . . . . ?
C2S C4S C3S C1S 15(3) . . . . ?
